data_1511342
loop_
_publ_author_name
'Marler, B.'
'Vortmann, S.'
'Daniels, P.'
'Gies, H.'

_publ_section_title
;
 Synthesis and crystal structure of the new borosilicate zeolite RUB-13
;
_journal_name_full 'Microporous Materials'
_journal_page_first 111
_journal_page_last 121
_journal_paper_doi 10.1016/0927-6513(94)00090-I
_journal_volume 4
_journal_year 1995
_chemical_formula_sum 'B1.28 O64 Si30.72'
_chemical_name_systematic 'Si30.72 B1.28 O64'
_space_group_IT_number 12
_symmetry_space_group_name_Hall '-C 2y'
_symmetry_space_group_name_H-M 'C 1 2/m 1'
_cell_angle_alpha 90
_cell_angle_beta 96.58
_cell_angle_gamma 90
_cell_formula_units_Z 1
_cell_length_a 9.659
_cell_length_b 20.461
_cell_length_c 9.831
_cell_volume 1930.130
_citation_journal_id_ASTM MCMTEV
_cod_data_source_file boron0-1_476.cif
_cod_data_source_block B1.28O64Si30.72
_cod_original_cell_volume 1930.13
_cod_database_code 1511342

loop_
_symmetry_equiv_pos_as_xyz
x,y,z
-x,y,-z
-x,-y,-z
x,-y,z
x+1/2,y+1/2,z
-x+1/2,y+1/2,-z
-x+1/2,-y+1/2,-z
x+1/2,-y+1/2,z

loop_
_atom_site_label
_atom_site_type_symbol
_atom_site_fract_x
_atom_site_fract_y
_atom_site_fract_z
_atom_site_occupancy
_atom_site_U_iso_or_equiv
B1 B+3 0.99929 0.32074 0.34243 0.04 0.0
O3 O-2 0.151 0.29265 0.3211 1 0.0
O7 O-2 0.88263 0.26658 0.30066 1 0.0
O10 O-2 0.5 0.09471 0 1 0.0
O9 O-2 0.96953 0.38601 0.25539 1 0.0
O1 O-2 0 0.34053 0.5 1 0.0
B4 B+3 0.15487 0.15272 0.01508 0.04 0.0
O4 O-2 0.16628 0.21447 0.11538 1 0.0
Si2 Si+4 0.40984 0.07574 0.12008 0.96 0.0
Si3 Si+4 0.25048 0.26603 0.21513 0.96 0.0
O2 O-2 0 0.12655 0.5 1 0.0
O6 O-2 0.30182 0.32663 0.12877 1 0.0
O5 O-2 0.25098 0.09473 0.07707 1 0.0
Si4 Si+4 0.15487 0.15272 0.01508 0.96 0.0
O8 O-2 0.42048 0 0.15383 1 0.0
B2 B+3 0.40984 0.07574 0.12008 0.04 0.0
B3 B+3 0.25048 0.26603 0.21513 0.04 0.0
Si1 Si+4 0.99929 0.32074 0.34243 0.96 0.0
